data_4026676
loop_
_publ_author_name
'Brian C. Tlach'
'Aim\'ee L. Tomlinson'
'Achala Bhuwalka'
'Malika Jeffries-EL'

_publ_section_title
;
 Tuning the Optical and Electronic Properties of 4,8-Disubstituted
 Benzobisoxazoles via Alkyne Substitution
;
_journal_name_full 'Journal of Organic Chemistry'
_journal_page_first 8670
_journal_page_last 8681
_journal_paper_doi 10.1021/jo201078w
_journal_volume 76
_journal_year 2011
_chemical_formula_sum 'C10 H6 Cl2 N2 O2'
_chemical_formula_weight 257.07
_chemical_name_systematic
;
 ?
;
_space_group_IT_number 14
_symmetry_cell_setting monoclinic
_symmetry_space_group_name_Hall '-P 2yn'
_symmetry_space_group_name_H-M 'P 1 21/n 1'
_atom_sites_solution_hydrogens geom
_atom_sites_solution_primary direct
_atom_sites_solution_secondary difmap
_audit_creation_method SHELXL-97
_cell_angle_alpha 90.00
_cell_angle_beta 92.02(2)
_cell_angle_gamma 90.00
_cell_formula_units_Z 2
_cell_length_a 7.458(8)
_cell_length_b 4.364(5)
_cell_length_c 15.876(16)
_cell_measurement_reflns_used 646
_cell_measurement_temperature 173(2)
_cell_measurement_theta_max 0.00
_cell_measurement_theta_min 0.00
_cell_volume 516.4(10)
_computing_cell_refinement 'Bruker SMART'
_computing_data_collection 'Bruker SMART'
_computing_data_reduction 'Bruker SAINT'
_computing_molecular_graphics 'Bruker SHELXTL'
_computing_publication_material 'Bruker SHELXTL'
_computing_structure_refinement 'SHELXL-97 (Sheldrick, 1997)'
_computing_structure_solution 'SHELXS-97 (Sheldrick, 1990)'
_diffrn_ambient_temperature 173(2)
_diffrn_measured_fraction_theta_full 0.992
_diffrn_measured_fraction_theta_max 0.992
_diffrn_measurement_device_type 'CCD area detector'
_diffrn_measurement_method 'phi and omega scans'
_diffrn_radiation_monochromator graphite
_diffrn_radiation_source 'fine-focus sealed tube'
_diffrn_radiation_type MoK\a
_diffrn_radiation_wavelength 0.71073
_diffrn_reflns_av_R_equivalents 0.0660
_diffrn_reflns_av_sigmaI/netI 0.0591
_diffrn_reflns_limit_h_max 9
_diffrn_reflns_limit_h_min -9
_diffrn_reflns_limit_k_max 5
_diffrn_reflns_limit_k_min -5
_diffrn_reflns_limit_l_max 21
_diffrn_reflns_limit_l_min -21
_diffrn_reflns_number 5016
_diffrn_reflns_theta_full 28.38
_diffrn_reflns_theta_max 28.38
_diffrn_reflns_theta_min 2.57
_exptl_absorpt_coefficient_mu 0.611
_exptl_absorpt_correction_T_max 0.9414
_exptl_absorpt_correction_T_min 0.7704
_exptl_absorpt_correction_type multi-scan
_exptl_crystal_colour colorless
_exptl_crystal_density_diffrn 1.653
_exptl_crystal_density_meas ?
_exptl_crystal_description plate
_exptl_crystal_F_000 260
_exptl_crystal_size_max 0.45
_exptl_crystal_size_mid 0.28
_exptl_crystal_size_min 0.10
_refine_diff_density_max 0.412
_refine_diff_density_min -0.344
_refine_diff_density_rms 0.092
_refine_ls_extinction_method none
_refine_ls_goodness_of_fit_ref 1.063
_refine_ls_hydrogen_treatment constr
_refine_ls_matrix_type full
_refine_ls_number_parameters 73
_refine_ls_number_reflns 1282
_refine_ls_number_restraints 0
_refine_ls_restrained_S_all 1.063
_refine_ls_R_factor_all 0.0805
_refine_ls_R_factor_gt 0.0504
_refine_ls_shift/su_max 0.001
_refine_ls_shift/su_mean 0.000
_refine_ls_structure_factor_coef Fsqd
_refine_ls_weighting_details 'calc w=1/[\s^2^(Fo^2^)+(0.0712P)^2^+0.1771P] where P=(Fo^2^+2Fc^2^)/3'
_refine_ls_weighting_scheme calc
_refine_ls_wR_factor_gt 0.1241
_refine_ls_wR_factor_ref 0.1376
_reflns_number_gt 903
_reflns_number_total 1282
_reflns_threshold_expression >2sigma(I)
_cod_data_source_file jo201078w_si_004.cif
_cod_data_source_block jef07
_cod_depositor_comments
;
The following automatic conversions were performed:

'_exptl_crystal_density_meas' value 'none' was changed to '?' - the
value is perceived as not measured.

Automatic conversion script
Id: cif_fix_values 3008 2015-01-20 13:52:24Z robertas 
;
_cod_original_cell_volume 516.4(9)
_cod_database_code 4026676

loop_
_symmetry_equiv_pos_as_xyz
'x, y, z'
'-x+1/2, y+1/2, -z+1/2'
'-x, -y, -z'
'x-1/2, -y-1/2, z-1/2'

loop_
_atom_site_label
_atom_site_type_symbol
_atom_site_fract_x
_atom_site_fract_y
_atom_site_fract_z
_atom_site_U_iso_or_equiv
_atom_site_adp_type
_atom_site_occupancy
_atom_site_symmetry_multiplicity
_atom_site_calc_flag
_atom_site_refinement_flags
Cl1 Cl -0.10847(9) 0.14556(18) 0.31500(5) 0.0272(3) Uani 1 1 d .
O1 O 0.2205(3) 0.1095(5) 0.47858(13) 0.0215(5) Uani 1 1 d .
N1 N 0.3342(3) 0.2687(5) 0.35709(14) 0.0144(5) Uani 1 1 d .
C3 C 0.3609(4) 0.3067(6) 0.49936(18) 0.0163(6) Uani 1 1 d .
C5 C 0.0780(4) -0.0898(7) 0.34947(18) 0.0194(6) Uani 1 1 d .
H4A H 0.0363 -0.2505 0.3882 0.023 Uiso 1 1 calc R
H4B H 0.1300 -0.1917 0.3003 0.023 Uiso 1 1 calc R
C2 C 0.4327(4) 0.4082(6) 0.42349(17) 0.0151(6) Uani 1 1 d .
C4 C 0.4248(4) 0.3906(7) 0.57846(17) 0.0175(6) Uani 1 1 d .
H4 H 0.3758 0.3175 0.6291 0.021 Uiso 1 1 calc R
C1 C 0.2165(4) 0.1007(6) 0.39319(19) 0.0204(6) Uani 1 1 d .

loop_
_atom_site_aniso_label
_atom_site_aniso_U_11
_atom_site_aniso_U_22
_atom_site_aniso_U_33
_atom_site_aniso_U_23
_atom_site_aniso_U_13
_atom_site_aniso_U_12
Cl1 0.0196(4) 0.0278(4) 0.0337(5) -0.0017(3) -0.0077(3) -0.0008(3)
O1 0.0191(10) 0.0234(12) 0.0218(11) -0.0004(9) -0.0009(8) -0.0049(8)
N1 0.0147(11) 0.0155(12) 0.0129(11) 0.0016(9) -0.0020(9) 0.0002(9)
C3 0.0158(14) 0.0128(14) 0.0203(14) 0.0013(11) 0.0019(11) 0.0012(10)
C5 0.0223(15) 0.0179(15) 0.0177(14) -0.0008(11) -0.0014(11) 0.0003(11)
C2 0.0149(13) 0.0176(14) 0.0129(13) 0.0002(11) 0.0012(10) 0.0033(11)
C4 0.0180(13) 0.0211(15) 0.0136(13) 0.0019(11) 0.0048(11) -0.0020(11)
C1 0.0216(14) 0.0145(14) 0.0246(15) -0.0031(12) -0.0073(12) 0.0040(11)

loop_
_atom_type_symbol
_atom_type_description
_atom_type_scat_dispersion_real
_atom_type_scat_dispersion_imag
_atom_type_scat_source
C C 0.0033 0.0016 'International Tables Vol C Tables 4.2.6.8 and 6.1.1.4'
H H 0.0000 0.0000 'International Tables Vol C Tables 4.2.6.8 and 6.1.1.4'
N N 0.0061 0.0033 'International Tables Vol C Tables 4.2.6.8 and 6.1.1.4'
O O 0.0106 0.0060 'International Tables Vol C Tables 4.2.6.8 and 6.1.1.4'
Cl Cl 0.1484 0.1585 'International Tables Vol C Tables 4.2.6.8 and 6.1.1.4'

loop_
_geom_angle_atom_site_label_1
_geom_angle_atom_site_label_2
_geom_angle_atom_site_label_3
_geom_angle
_geom_angle_site_symmetry_1
_geom_angle_site_symmetry_3
C1 O1 C3 104.2(2) . .
C1 N1 C2 105.0(2) . .
C4 C3 O1 128.0(2) . .
C4 C3 C2 124.6(3) . .
O1 C3 C2 107.4(2) . .
C1 C5 Cl1 110.0(2) . .
C1 C5 H4A 109.7 . .
Cl1 C5 H4A 109.7 . .
C1 C5 H4B 109.7 . .
Cl1 C5 H4B 109.7 . .
H4A C5 H4B 108.2 . .
C4 C2 N1 130.0(3) 3_666 .
C4 C2 C3 122.4(3) 3_666 .
N1 C2 C3 107.6(3) . .
C3 C4 C2 113.0(2) . 3_666
C3 C4 H4 123.5 . .
C2 C4 H4 123.5 3_666 .
N1 C1 O1 115.9(2) . .
N1 C1 C5 125.7(3) . .
O1 C1 C5 118.4(3) . .

loop_
_geom_bond_atom_site_label_1
_geom_bond_atom_site_label_2
_geom_bond_distance
_geom_bond_site_symmetry_2
Cl1 C5 1.799(3) .
O1 C1 1.355(4) .
O1 C3 1.386(3) .
N1 C1 1.293(4) .
N1 C2 1.402(4) .
C3 C4 1.377(4) .
C3 C2 1.407(4) .
C5 C1 1.480(4) .
C5 H4A 0.9900 .
C5 H4B 0.9900 .
C2 C4 1.380(4) 3_666
C4 C2 1.380(4) 3_666
C4 H4 0.9500 .
